data_2001105
loop_
_publ_author_name
'Mori, Y.'
'Hayakawa, A.'
'Maeda, K.'

_publ_section_title
;
 Structure of photostable 1-(hydroxyalkyl)-2(1<i>H</i>)-pyrazinones
;
_journal_issue 1
_journal_name_full 'Acta Crystallographica Section C'
_journal_page_first 123
_journal_page_last 126
_journal_paper_doi 10.1107/S0108270191007904
_journal_volume 48
_journal_year 1992
_chemical_formula_sum 'C18 H16 N2 O2'
_chemical_formula_weight 292.32
_symmetry_cell_setting orthorhombic
_symmetry_space_group_name_Hall '-P 2ac 2ab'
_symmetry_space_group_name_H-M 'P b c a'
_cell_angle_alpha 90
_cell_angle_beta 90
_cell_angle_gamma 90
_cell_formula_units_Z 8
_cell_length_a 13.320(4)
_cell_length_b 31.654(15)
_cell_length_c 6.991(3)
_cell_volume 2948(2)
_diffrn_radiation_type Mo
_diffrn_radiation_wavelength 0.71073
_exptl_absorpt_coefficient_mu 0.081
_exptl_crystal_density_diffrn 1.317
_exptl_crystal_F_000 1232
_cod_data_source_file as0499.cif
_cod_data_source_block as0499a
_cod_database_code 2001105

loop_
_atom_site_label
_atom_site_fract_x
_atom_site_fract_y
_atom_site_fract_z
N(1) .9217(2) .06280(10) .6641(3)
C(2) 1.0143(3) .04420(10) .6310(5)
C(3) 1.0746(3) .06490(10) .4906(5)
N(4) 1.0501(2) .09910(10) .4017(4)
C(5) .9587(2) .11770(10) .4435(4)
C(6) .8947(2) .09970(10) .5716(4)
O(7) 1.0400(2) .01220(10) .7205(4)
C(8) .9419(2) .15880(10) .3412(4)
C(9) .8490(3) .17390(10) .2814(5)
C(10) .8405(3) .21290(10) .1919(5)
C(11) .9235(3) .23680(10) .1557(5)
C(12) 1.0164(3) .22190(10) .2083(5)
C(13) 1.0256(3) .18360(10) .3010(5)
C(14) .7951(2) .11860(10) .6207(4)
C(15) .7069(3) .10370(10) .5397(5)
C(16) .6174(3) .12430(10) .5736(6)
C(17) .6148(3) .15950(10) .6869(6)
C(18) .7012(3) .17440(10) .7739(5)
C(19) .7910(3) .15370(10) .7388(5)
C(20) .8555(3) .04230(10) .8084(5)
C(21) .8741(3) .05940(10) 1.0067(5)
O(22) .8119(2) .03780(10) 1.1412(4)
H(3) 1.139(2) .0520(10) .466(4)
H(9) .790(2) .1550(10) .285(4)
H(10) .776(3) .2240(10) .157(6)
H(11) .917(2) .2640(10) .090(5)
H(12) 1.077(2) .2410(10) .184(5)
H(13) 1.089(2) .1720(10) .330(4)
H(15) .711(2) .0800(10) .467(5)
H(16) .560(2) .1120(10) .522(4)
H(17) .556(3) .1750(10) .709(5)
H(18) .702(2) .2040(10) .859(5)
H(19) .851(2) .1640(10) .803(4)
H(201) .780(2) .0470(10) .769(4)
H(202) .872(2) .0140(10) .805(5)
H(211) .945(3) .0570(10) 1.032(5)
H(212) .852(3) .0910(10) .990(6)
H(22) .853(3) .0160(10) 1.188(6)

loop_
_geom_bond_atom_site_label_1
_geom_bond_atom_site_label_2
_geom_bond_distance
N(1) C(2) 1.386(4)
N(1) C(6) 1.382(4)
N(1) C(20) 1.489(5)
C(2) C(3) 1.427(5)
C(2) O(7) 1.239(4)
C(3) N(4) 1.293(4)
N(4) C(5) 1.384(4)
C(5) C(6) 1.363(4)
C(5) C(8) 1.499(4)
C(6) C(14) 1.496(4)
C(8) C(9) 1.392(5)
C(8) C(13) 1.393(5)
C(3) H(3) 0.97(3)
C(9) H(9) 0.99(3)
C(10) H(10) 0.96(4)
C(11) H(11) 0.98(3)
C(12) H(12) 1.02(3)
C(13) H(13) 0.94(3)
C(15) H(15) 0.90(3)
C(16) H(16) 0.92(3)
C(9) C(10) 1.389(6)
C(10) C(11) 1.364(6)
C(11) C(12) 1.374(6)
C(12) C(13) 1.380(6)
C(14) C(15) 1.387(5)
C(14) C(19) 1.385(5)
C(15) C(16) 1.380(5)
C(16) C(17) 1.367(6)
C(17) C(18) 1.385(6)
C(18) C(19) 1.385(5)
C(20) C(21) 1.509(6)
C(21) O(22) 1.427(5)
C(17) H(17) 0.94(4)
C(18) H(18) 1.10(4)
C(19) H(19) 0.97(3)
C(20) H(201) 1.05(3)
C(20) H(202) 0.93(4)
C(21) H(211) 0.96(4)
C(21) H(212) 1.05(4)
O(22) H(22) 0.95(4)
